data_7710237
loop_
_publ_author_name
'Al-Jibori, Subhi A.'
'Irzoqi, Ahmed A.'
'Al-Janabi, Ahmed S. M.'
'Al-Nassiry, Amenah I. A.'
'Basak-Modi, Sucharita'
'Ghosh, Shishir'
'Wagner, Christoph'
'Hogarth, Graeme'

_publ_section_title
;
 Synthesis, structure and reactivity with phosphines of Hg(ii)
 ortho-cyano-aminothiophenolate complexes formed via C--S bond cleavage
 and dehydrogenation of 2-aminobenzothiazoles
;
_journal_name_full 'Dalton Transactions'
_journal_paper_doi 10.1039/D2DT00391K
_journal_year 2022
_chemical_formula_moiety 'C21 H18 Hg N2 P S, C3 H7 N O'
_chemical_formula_sum 'C24 H25 Hg N3 O P S'
_chemical_formula_weight 635.09
_space_group_crystal_system triclinic
_space_group_IT_number 2
_space_group_name_Hall '-P 1'
_space_group_name_H-M_alt 'P -1'
_atom_sites_solution_hydrogens geom
_atom_sites_solution_primary direct
_audit_creation_date 2022-04-05
_audit_creation_method
;
Olex2 1.5
(compiled 2021.12.09 svn.r5202d8cf for OlexSys, GUI svn.r6439)
;
_audit_update_record
;
2022-04-22 deposited with the CCDC.	2022-05-06 downloaded from the CCDC.
;
_cell_angle_alpha 76.019(4)
_cell_angle_beta 71.357(4)
_cell_angle_gamma 72.842(4)
_cell_formula_units_Z 2
_cell_length_a 10.1886(6)
_cell_length_b 10.8397(6)
_cell_length_c 12.3566(6)
_cell_measurement_reflns_used 11556
_cell_measurement_temperature 213
_cell_measurement_theta_max 29.65
_cell_measurement_theta_min 1.76
_cell_volume 1219.06(12)
_computing_cell_refinement
;
X-Area Recipe 1.33.0.0 (STOE, 2015)
;
_computing_data_collection
;
X-Area WinXpose 2.0.22.0 (STOE, 2016)
;
_computing_data_reduction 'STOE X-Area 1.77'
_computing_molecular_graphics 'Olex2 1.5 (Dolomanov et al., 2009)'
_computing_publication_material 'Olex2 1.5 (Dolomanov et al., 2009)'
_computing_structure_refinement 'SHELXL 2014/7 (Sheldrick, 2015)'
_computing_structure_solution 'SHELXS  (Sheldrick, 2008)'
_diffrn_ambient_temperature 213
_diffrn_detector 'image plate (34 cm diameter)'
_diffrn_detector_area_resol_mean 6.67
_diffrn_detector_type 'STOE Imaging Plate'
_diffrn_measured_fraction_theta_full 0.992
_diffrn_measured_fraction_theta_max 0.992
_diffrn_measurement_device '2-circle diffractometer'
_diffrn_measurement_device_type 'STOE IPDS 2'
_diffrn_measurement_method 'rotation method'
_diffrn_radiation_collimation '0.5 mm diameter, monocapillary'
_diffrn_radiation_monochromator 'plane graphite'
_diffrn_radiation_polarisn_norm 0
_diffrn_radiation_type MoK\a
_diffrn_radiation_wavelength 0.71073
_diffrn_reflns_av_R_equivalents 0.0344
_diffrn_reflns_av_unetI/netI 0.0320
_diffrn_reflns_Laue_measured_fraction_full 0.992
_diffrn_reflns_Laue_measured_fraction_max 0.992
_diffrn_reflns_limit_h_max 12
_diffrn_reflns_limit_h_min -12
_diffrn_reflns_limit_k_max 13
_diffrn_reflns_limit_k_min -13
_diffrn_reflns_limit_l_max 15
_diffrn_reflns_limit_l_min -15
_diffrn_reflns_number 9597
_diffrn_reflns_point_group_measured_fraction_full 0.992
_diffrn_reflns_point_group_measured_fraction_max 0.992
_diffrn_reflns_theta_full 25.242
_diffrn_reflns_theta_max 25.997
_diffrn_reflns_theta_min 1.763
_diffrn_source 'sealed X-ray tube, 12 x 0.4 mm long-fine focus'
_diffrn_source_type 'Incoatec I\ms'
_exptl_absorpt_coefficient_mu 6.484
_exptl_absorpt_correction_T_max 0.6199
_exptl_absorpt_correction_T_min 0.3363
_exptl_absorpt_correction_type integration
_exptl_absorpt_process_details '(IPDS Software; Stoe & Cie, 1999)'
_exptl_crystal_colour colourless
_exptl_crystal_colour_primary colourless
_exptl_crystal_density_diffrn 1.730
_exptl_crystal_density_method 'not measured'
_exptl_crystal_description block
_exptl_crystal_F_000 618
_exptl_crystal_size_max 0.21
_exptl_crystal_size_mid 0.1
_exptl_crystal_size_min 0.08
_refine_diff_density_max 1.319
_refine_diff_density_min -0.623
_refine_diff_density_rms 0.094
_refine_ls_extinction_method none
_refine_ls_goodness_of_fit_ref 1.003
_refine_ls_hydrogen_treatment constr
_refine_ls_matrix_type full
_refine_ls_number_parameters 300
_refine_ls_number_reflns 4766
_refine_ls_number_restraints 76
_refine_ls_restrained_S_all 1.016
_refine_ls_R_factor_all 0.0298
_refine_ls_R_factor_gt 0.0241
_refine_ls_shift/su_max 0.002
_refine_ls_shift/su_mean 0.000
_refine_ls_structure_factor_coef Fsqd
_refine_ls_weighting_details 'w=1/[\s^2^(Fo^2^)+(0.0366P)^2^] where P=(Fo^2^+2Fc^2^)/3'
_refine_ls_weighting_scheme calc
_refine_ls_wR_factor_gt 0.0558
_refine_ls_wR_factor_ref 0.0578
_reflns_Friedel_coverage 0.000
_reflns_number_gt 4230
_reflns_number_total 4766
_reflns_threshold_expression 'I > 2\s(I)'
_cod_data_source_file d2dt00391k2.cif
_cod_data_source_block ipds4359
_cod_database_code 7710237
_shelx_shelxl_version_number 2014/7
_shelx_space_group_comment
;
The symmetry employed for this shelxl refinement is uniquely defined
by the following loop, which should always be used as a source of
symmetry information in preference to the above space-group names.
They are only intended as comments.
;
_shelx_estimated_absorpt_t_max 0.625
_shelx_estimated_absorpt_t_min 0.343
_olex2_refinement_description
;
1. Fixed Uiso
 At 1.2 times of:
  All C(H) groups, All C(H,H) groups
 At 1.5 times of:
  All C(H,H,H) groups
2. Restrained distances
 C22-N3
 1.36 with sigma of 0.02
 N3-C24
 1.46 with sigma of 0.02
 N3-C23
 1.45 with sigma of 0.02
 C22-O1
 1.22 with sigma of 0.02
 N3-C24A
 1.46 with sigma of 0.02
 N3-C23A
 1.45 with sigma of 0.02
 C22-C24
 2.45 with sigma of 0.04
 C22-C23
 2.46 with sigma of 0.04
 C22-C24A
 2.45 with sigma of 0.04
 C22-C23A
 2.46 with sigma of 0.04
 N3-C23 \\sim N3-C24
 with sigma of 0.02
 N3-C23A \\sim N3-C24A
 with sigma of 0.02
3. Restrained planarity
 C22, N3, O1, C23, C24
 with sigma of 0.1
 C22, N3, O1, C23A, C24A
 with sigma of 0.1
4. Uiso/Uaniso restraints and constraints
C22 \\sim N3 \\sim O1 \\sim C23 \\sim C24: within 2A with sigma of 0.04 and
sigma for terminal atoms of 0.08 within 2A
C22 \\sim N3 \\sim O1 \\sim C23A \\sim C24A: within 2A with sigma of 0.04 and
sigma for terminal atoms of 0.08 within 2A
5. Rigid body (RIGU) restrains
 C22, N3, O1, C23, C24
 with sigma for 1-2 distances of 0.004 and sigma for 1-3 distances of 0.004
 C22, C23A, C24A
 with sigma for 1-2 distances of 0.004 and sigma for 1-3 distances of 0.004
6. Others
 Sof(C23A)=Sof(H23D)=Sof(H23E)=Sof(H23F)=Sof(C24A)=Sof(H24D)=Sof(H24E)=
 Sof(H24F)=1-FVAR(1)
 Sof(C23)=Sof(H23A)=Sof(H23B)=Sof(H23C)=Sof(C24)=Sof(H24A)=Sof(H24B)=Sof(H24C)=
 FVAR(1)
7.a Secondary CH2 refined with riding coordinates:
 C21(H21A,H21B)
7.b Me refined with riding coordinates:
 C23(H23A,H23B,H23C), C24(H24A,H24B,H24C), C23A(H23D,H23E,H23F), C24A(H24D,
 H24E,H24F)
7.c Aromatic/amide H refined with riding coordinates:
 C3(H3), C4(H4), C6(H6), C10(H10), C11(H11), C12(H12), C13(H13), C14(H14),
 C16(H16), C17(H17), C18(H18), C19(H19), C20(H20), C22(H22)
7.d Idealised Me refined as rotating group:
 C8(H8A,H8B,H8C)
;
_olex2_submission_special_instructions 'No special instructions were received'

loop_
_space_group_symop_operation_xyz
'x, y, z'
'-x, -y, -z'

loop_
_atom_site_label
_atom_site_type_symbol
_atom_site_fract_x
_atom_site_fract_y
_atom_site_fract_z
_atom_site_U_iso_or_equiv
_atom_site_adp_type
_atom_site_occupancy
_atom_site_site_symmetry_order
_atom_site_calc_flag
_atom_site_refinement_flags_posn
_atom_site_refinement_flags_adp
_atom_site_refinement_flags_occupancy
_atom_site_disorder_assembly
_atom_site_disorder_group
C1 C 0.5691(4) 0.4304(4) 0.7237(3) 0.0339(7) Uani 1 1 d . . . . .
C2 C 0.4420(4) 0.5210(4) 0.7666(3) 0.0340(7) Uani 1 1 d . . . . .
C3 C 0.3784(5) 0.5026(4) 0.8861(3) 0.0442(9) Uani 1 1 d . . . . .
H3 H 0.2923 0.5605 0.9168 0.053 Uiso 1 1 calc R U . . .
C4 C 0.4401(5) 0.4009(5) 0.9595(4) 0.0513(11) Uani 1 1 d . . . . .
H4 H 0.3944 0.3905 1.0392 0.062 Uiso 1 1 calc R U . . .
C5 C 0.5674(5) 0.3138(4) 0.9190(4) 0.0484(10) Uani 1 1 d . . . . .
C6 C 0.6292(5) 0.3306(4) 0.8003(3) 0.0405(8) Uani 1 1 d . . . . .
H6 H 0.7151 0.2720 0.7707 0.049 Uiso 1 1 calc R U . . .
C7 C 0.2701(4) 0.7122(4) 0.7296(4) 0.0442(9) Uani 1 1 d . . . . .
C8 C 0.6388(7) 0.2070(6) 0.9998(5) 0.0701(15) Uani 1 1 d . . . . .
H8A H 0.5839 0.2138 1.0792 0.105 Uiso 1 1 calc R U . . .
H8B H 0.7342 0.2162 0.9889 0.105 Uiso 1 1 calc R U . . .
H8C H 0.6441 0.1223 0.9833 0.105 Uiso 1 1 calc R U . . .
C9 C 0.3977(4) 0.9291(4) 0.3208(3) 0.0351(7) Uani 1 1 d . . . . .
C10 C 0.2632(4) 0.9190(4) 0.3878(4) 0.0449(9) Uani 1 1 d . . . . .
H10 H 0.2502 0.8701 0.4628 0.054 Uiso 1 1 calc R U . . .
C11 C 0.1472(5) 0.9818(6) 0.3435(5) 0.0614(13) Uani 1 1 d . . . . .
H11 H 0.0549 0.9761 0.3891 0.074 Uiso 1 1 calc R U . . .
C12 C 0.1659(6) 1.0524(6) 0.2332(5) 0.0677(15) Uani 1 1 d . . . . .
H12 H 0.0864 1.0946 0.2040 0.081 Uiso 1 1 calc R U . . .
C13 C 0.2989(6) 1.0614(5) 0.1661(5) 0.0640(13) Uani 1 1 d . . . . .
H13 H 0.3109 1.1097 0.0909 0.077 Uiso 1 1 calc R U . . .
C14 C 0.4165(5) 0.9994(5) 0.2086(4) 0.0494(10) Uani 1 1 d . . . . .
H14 H 0.5085 1.0047 0.1621 0.059 Uiso 1 1 calc R U . . .
C15 C 0.7069(4) 0.8366(4) 0.2574(3) 0.0340(7) Uani 1 1 d . . . . .
C16 C 0.7235(5) 0.7438(4) 0.1911(4) 0.0453(9) Uani 1 1 d . . . . .
H16 H 0.6561 0.6930 0.2114 0.054 Uiso 1 1 calc R U . . .
C17 C 0.8387(5) 0.7256(5) 0.0954(4) 0.0531(11) Uani 1 1 d . . . . .
H17 H 0.8480 0.6641 0.0497 0.064 Uiso 1 1 calc R U . . .
C18 C 0.9394(5) 0.7966(5) 0.0666(4) 0.0554(11) Uani 1 1 d . . . . .
H18 H 1.0188 0.7826 0.0023 0.067 Uiso 1 1 calc R U . . .
C19 C 0.9239(6) 0.8879(6) 0.1319(5) 0.0657(14) Uani 1 1 d . . . . .
H19 H 0.9927 0.9371 0.1115 0.079 Uiso 1 1 calc R U . . .
C20 C 0.8084(5) 0.9091(5) 0.2275(4) 0.0554(12) Uani 1 1 d . . . . .
H20 H 0.7990 0.9721 0.2717 0.066 Uiso 1 1 calc R U . . .
C21 C 0.5634(4) 0.9862(4) 0.4467(3) 0.0346(7) Uani 1 1 d . . . . .
H21A H 0.6523 0.9584 0.4701 0.042 Uiso 1 1 calc R U . . .
H21B H 0.5662 1.0669 0.3902 0.042 Uiso 1 1 calc R U . . .
Hg Hg 0.53151(2) 0.65756(2) 0.50824(2) 0.03740(6) Uani 1 1 d . . . . .
N1 N 0.3850(3) 0.6248(3) 0.6899(3) 0.0404(7) Uani 1 1 d . . . . .
N2 N 0.1693(4) 0.7914(5) 0.7601(5) 0.0687(12) Uani 1 1 d . . . . .
P P 0.55014(10) 0.85927(9) 0.37943(7) 0.03033(18) Uani 1 1 d . . . . .
S S 0.65607(10) 0.43645(9) 0.57400(8) 0.03576(19) Uani 1 1 d . . . . .
C22 C 0.7472(6) 0.6762(6) 0.6773(5) 0.0694(14) Uani 1 1 d D U . . .
H22 H 0.6921 0.6397 0.7479 0.083 Uiso 1 1 calc R U . . .
N3 N 0.8874(6) 0.6340(6) 0.6551(6) 0.0884(16) Uani 1 1 d D U . . .
O1 O 0.6843(6) 0.7583(5) 0.6136(5) 0.1005(17) Uani 1 1 d D U . . .
C23 C 1.010(2) 0.536(3) 0.678(3) 0.128(10) Uani 0.39(3) 1 d D U P A 1
H23A H 1.0959 0.5614 0.6288 0.191 Uiso 0.39(3) 1 calc R U P A 1
H23B H 1.0077 0.5267 0.7586 0.191 Uiso 0.39(3) 1 calc R U P A 1
H23C H 1.0080 0.4528 0.6625 0.191 Uiso 0.39(3) 1 calc R U P A 1
C24 C 0.931(3) 0.682(3) 0.5283(14) 0.120(9) Uani 0.39(3) 1 d D U P A 1
H24A H 1.0339 0.6569 0.5000 0.179 Uiso 0.39(3) 1 calc R U P A 1
H24B H 0.8884 0.6433 0.4887 0.179 Uiso 0.39(3) 1 calc R U P A 1
H24C H 0.8987 0.7764 0.5136 0.179 Uiso 0.39(3) 1 calc R U P A 1
C23A C 0.933(3) 0.5378(17) 0.751(2) 0.155(10) Uani 0.61(3) 1 d D U P A 2
H23D H 1.0363 0.5100 0.7307 0.233 Uiso 0.61(3) 1 calc R U P A 2
H23E H 0.8996 0.5777 0.8204 0.233 Uiso 0.61(3) 1 calc R U P A 2
H23F H 0.8932 0.4626 0.7655 0.233 Uiso 0.61(3) 1 calc R U P A 2
C24A C 0.9820(18) 0.6989(19) 0.5630(18) 0.147(9) Uani 0.61(3) 1 d D U P A 2
H24D H 1.0797 0.6527 0.5614 0.220 Uiso 0.61(3) 1 calc R U P A 2
H24E H 0.9644 0.7002 0.4900 0.220 Uiso 0.61(3) 1 calc R U P A 2
H24F H 0.9662 0.7879 0.5750 0.220 Uiso 0.61(3) 1 calc R U P A 2

loop_
_atom_site_aniso_label
_atom_site_aniso_U_11
_atom_site_aniso_U_22
_atom_site_aniso_U_33
_atom_site_aniso_U_23
_atom_site_aniso_U_13
_atom_site_aniso_U_12
C1 0.042(2) 0.0293(17) 0.0334(17) -0.0002(14) -0.0142(15) -0.0125(15)
C2 0.0385(19) 0.0360(19) 0.0295(17) -0.0039(14) -0.0061(14) -0.0159(15)
C3 0.051(2) 0.050(2) 0.0349(19) -0.0119(18) -0.0024(17) -0.0222(19)
C4 0.073(3) 0.058(3) 0.0303(19) -0.0024(18) -0.0122(19) -0.031(2)
C5 0.071(3) 0.046(2) 0.039(2) 0.0045(18) -0.024(2) -0.028(2)
C6 0.048(2) 0.037(2) 0.043(2) -0.0018(16) -0.0192(17) -0.0162(17)
C7 0.036(2) 0.047(2) 0.047(2) -0.0108(18) -0.0068(17) -0.0092(18)
C8 0.100(4) 0.061(3) 0.057(3) 0.013(2) -0.039(3) -0.029(3)
C9 0.0372(19) 0.0318(18) 0.0400(19) -0.0079(15) -0.0152(15) -0.0066(15)
C10 0.041(2) 0.047(2) 0.048(2) -0.0151(19) -0.0095(17) -0.0089(18)
C11 0.038(2) 0.071(3) 0.079(3) -0.032(3) -0.018(2) 0.000(2)
C12 0.061(3) 0.067(3) 0.082(4) -0.028(3) -0.041(3) 0.013(3)
C13 0.075(4) 0.057(3) 0.060(3) -0.005(2) -0.039(3) 0.004(3)
C14 0.050(2) 0.048(2) 0.047(2) 0.0015(19) -0.0211(19) -0.0049(19)
C15 0.0383(19) 0.0333(18) 0.0312(17) -0.0040(14) -0.0110(14) -0.0090(15)
C16 0.042(2) 0.050(2) 0.049(2) -0.0177(19) -0.0051(17) -0.0171(18)
C17 0.053(3) 0.060(3) 0.048(2) -0.023(2) -0.0052(19) -0.015(2)
C18 0.043(2) 0.072(3) 0.046(2) -0.016(2) 0.0009(18) -0.014(2)
C19 0.061(3) 0.077(4) 0.063(3) -0.016(3) 0.006(2) -0.042(3)
C20 0.059(3) 0.060(3) 0.053(3) -0.019(2) 0.001(2) -0.032(2)
C21 0.044(2) 0.0276(17) 0.0329(17) -0.0043(14) -0.0072(16) -0.0137(15)
Hg 0.04904(9) 0.02824(8) 0.03305(8) -0.00008(5) -0.01046(6) -0.01093(6)
N1 0.0383(17) 0.0431(18) 0.0306(15) -0.0041(13) -0.0030(13) -0.0043(14)
N2 0.041(2) 0.063(3) 0.090(3) -0.027(2) -0.006(2) 0.004(2)
P 0.0367(5) 0.0255(4) 0.0299(4) -0.0021(3) -0.0103(3) -0.0094(3)
S 0.0378(5) 0.0306(4) 0.0331(4) -0.0027(3) -0.0064(3) -0.0051(4)
C22 0.071(3) 0.069(3) 0.075(3) -0.011(3) -0.026(3) -0.021(3)
N3 0.067(3) 0.076(3) 0.127(5) -0.013(3) -0.040(3) -0.012(2)
O1 0.127(4) 0.068(3) 0.138(4) -0.005(3) -0.090(4) -0.019(3)
C23 0.080(10) 0.122(14) 0.157(19) 0.019(14) -0.040(11) -0.014(9)
C24 0.080(12) 0.13(2) 0.129(8) 0.001(8) -0.024(7) -0.010(11)
C23A 0.136(18) 0.117(12) 0.23(2) -0.011(14) -0.136(19) 0.033(12)
C24A 0.062(9) 0.166(17) 0.20(2) -0.095(16) 0.037(10) -0.043(10)

loop_
_atom_type_symbol
_atom_type_description
_atom_type_scat_dispersion_real
_atom_type_scat_dispersion_imag
_atom_type_scat_source
C C 0.0033 0.0016 'International Tables Vol C Tables 4.2.6.8 and 6.1.1.4'
H H 0.0000 0.0000 'International Tables Vol C Tables 4.2.6.8 and 6.1.1.4'
Hg Hg -2.3894 9.2266 'International Tables Vol C Tables 4.2.6.8 and 6.1.1.4'
N N 0.0061 0.0033 'International Tables Vol C Tables 4.2.6.8 and 6.1.1.4'
O O 0.0106 0.0060 'International Tables Vol C Tables 4.2.6.8 and 6.1.1.4'
P P 0.1023 0.0942 'International Tables Vol C Tables 4.2.6.8 and 6.1.1.4'
S S 0.1246 0.1234 'International Tables Vol C Tables 4.2.6.8 and 6.1.1.4'

loop_
_geom_angle_atom_site_label_1
_geom_angle_atom_site_label_2
_geom_angle_atom_site_label_3
_geom_angle
_geom_angle_site_symmetry_1
_geom_angle_site_symmetry_3
_geom_angle_publ_flag
C2 C1 S 122.7(3) . . ?
C6 C1 C2 119.5(3) . . ?
C6 C1 S 117.8(3) . . ?
C3 C2 C1 117.8(4) . . ?
N1 C2 C1 119.5(3) . . ?
N1 C2 C3 122.8(4) . . ?
C2 C3 H3 119.5 . . ?
C4 C3 C2 121.0(4) . . ?
C4 C3 H3 119.5 . . ?
C3 C4 H4 119.1 . . ?
C3 C4 C5 121.8(4) . . ?
C5 C4 H4 119.1 . . ?
C4 C5 C6 117.2(4) . . ?
C4 C5 C8 121.8(4) . . ?
C6 C5 C8 121.0(5) . . ?
C1 C6 C5 122.6(4) . . ?
C1 C6 H6 118.7 . . ?
C5 C6 H6 118.7 . . ?
N2 C7 N1 177.4(5) . . ?
C5 C8 H8A 109.5 . . ?
C5 C8 H8B 109.5 . . ?
C5 C8 H8C 109.5 . . ?
H8A C8 H8B 109.5 . . ?
H8A C8 H8C 109.5 . . ?
H8B C8 H8C 109.5 . . ?
C10 C9 C14 120.0(4) . . ?
C10 C9 P 120.6(3) . . ?
C14 C9 P 119.3(3) . . ?
C9 C10 H10 120.4 . . ?
C9 C10 C11 119.3(5) . . ?
C11 C10 H10 120.4 . . ?
C10 C11 H11 119.7 . . ?
C12 C11 C10 120.5(5) . . ?
C12 C11 H11 119.7 . . ?
C11 C12 H12 119.8 . . ?
C13 C12 C11 120.4(5) . . ?
C13 C12 H12 119.8 . . ?
C12 C13 H13 119.9 . . ?
C12 C13 C14 120.1(5) . . ?
C14 C13 H13 119.9 . . ?
C9 C14 H14 120.2 . . ?
C13 C14 C9 119.6(5) . . ?
C13 C14 H14 120.2 . . ?
C16 C15 P 118.0(3) . . ?
C20 C15 C16 119.2(4) . . ?
C20 C15 P 122.8(3) . . ?
C15 C16 H16 119.9 . . ?
C17 C16 C15 120.2(4) . . ?
C17 C16 H16 119.9 . . ?
C16 C17 H17 119.8 . . ?
C18 C17 C16 120.5(4) . . ?
C18 C17 H17 119.8 . . ?
C17 C18 H18 120.2 . . ?
C19 C18 C17 119.6(4) . . ?
C19 C18 H18 120.2 . . ?
C18 C19 H19 119.5 . . ?
C18 C19 C20 121.1(4) . . ?
C20 C19 H19 119.5 . . ?
C15 C20 H20 120.3 . . ?
C19 C20 C15 119.5(4) . . ?
C19 C20 H20 120.3 . . ?
C21 C21 H21A 109.3 2_676 . ?
C21 C21 H21B 109.3 2_676 . ?
C21 C21 P 111.5(3) 2_676 . ?
H21A C21 H21B 108.0 . . ?
P C21 H21A 109.3 . . ?
P C21 H21B 109.3 . . ?
N1 Hg P 128.62(9) . . ?
N1 Hg S 88.01(9) . 2_666 ?
N1 Hg S 81.13(9) . . ?
P Hg S 102.32(3) . 2_666 ?
P Hg S 146.39(3) . . ?
S Hg S 92.88(3) . 2_666 ?
C2 N1 Hg 115.5(2) . . ?
C7 N1 C2 119.8(3) . . ?
C7 N1 Hg 122.9(3) . . ?
C9 P C15 106.99(17) . . ?
C9 P C21 105.88(18) . . ?
C9 P Hg 112.08(13) . . ?
C15 P C21 106.27(17) . . ?
C15 P Hg 111.30(12) . . ?
C21 P Hg 113.85(12) . . ?
C1 S Hg 97.64(13) . . ?
C1 S Hg 102.15(12) . 2_666 ?
Hg S Hg 87.12(3) . 2_666 ?
N3 C22 H22 117.5 . . ?
O1 C22 H22 117.5 . . ?
O1 C22 N3 125.0(7) . . ?
C22 N3 C23 149.2(13) . . ?
C22 N3 C24 100.8(11) . . ?
C22 N3 C23A 112.7(11) . . ?
C22 N3 C24A 122.4(10) . . ?
C23 N3 C24 104.6(17) . . ?
C24A N3 C23A 123.1(12) . . ?
N3 C23 H23A 109.5 . . ?
N3 C23 H23B 109.5 . . ?
N3 C23 H23C 109.5 . . ?
H23A C23 H23B 109.5 . . ?
H23A C23 H23C 109.5 . . ?
H23B C23 H23C 109.5 . . ?
N3 C24 H24A 109.5 . . ?
N3 C24 H24B 109.5 . . ?
N3 C24 H24C 109.5 . . ?
H24A C24 H24B 109.5 . . ?
H24A C24 H24C 109.5 . . ?
H24B C24 H24C 109.5 . . ?
N3 C23A H23D 109.5 . . ?
N3 C23A H23E 109.5 . . ?
N3 C23A H23F 109.5 . . ?
H23D C23A H23E 109.5 . . ?
H23D C23A H23F 109.5 . . ?
H23E C23A H23F 109.5 . . ?
N3 C24A H24D 109.5 . . ?
N3 C24A H24E 109.5 . . ?
N3 C24A H24F 109.5 . . ?
H24D C24A H24E 109.5 . . ?
H24D C24A H24F 109.5 . . ?
H24E C24A H24F 109.5 . . ?

loop_
_geom_bond_atom_site_label_1
_geom_bond_atom_site_label_2
_geom_bond_distance
_geom_bond_site_symmetry_2
_geom_bond_publ_flag
C1 C2 1.409(5) . ?
C1 C6 1.388(5) . ?
C1 S 1.771(4) . ?
C2 C3 1.401(5) . ?
C2 N1 1.398(5) . ?
C3 H3 0.9400 . ?
C3 C4 1.381(7) . ?
C4 H4 0.9400 . ?
C4 C5 1.384(7) . ?
C5 C6 1.389(6) . ?
C5 C8 1.509(7) . ?
C6 H6 0.9400 . ?
C7 N1 1.308(5) . ?
C7 N2 1.150(6) . ?
C8 H8A 0.9700 . ?
C8 H8B 0.9700 . ?
C8 H8C 0.9700 . ?
C9 C10 1.376(6) . ?
C9 C14 1.394(6) . ?
C9 P 1.809(4) . ?
C10 H10 0.9400 . ?
C10 C11 1.385(7) . ?
C11 H11 0.9400 . ?
C11 C12 1.376(9) . ?
C12 H12 0.9400 . ?
C12 C13 1.361(9) . ?
C13 H13 0.9400 . ?
C13 C14 1.386(6) . ?
C14 H14 0.9400 . ?
C15 C16 1.387(5) . ?
C15 C20 1.384(6) . ?
C15 P 1.814(4) . ?
C16 H16 0.9400 . ?
C16 C17 1.379(6) . ?
C17 H17 0.9400 . ?
C17 C18 1.368(7) . ?
C18 H18 0.9400 . ?
C18 C19 1.367(7) . ?
C19 H19 0.9400 . ?
C19 C20 1.384(7) . ?
C20 H20 0.9400 . ?
C21 C21 1.538(7) 2_676 ?
C21 H21A 0.9800 . ?
C21 H21B 0.9800 . ?
C21 P 1.827(3) . ?
Hg N1 2.275(3) . ?
Hg P 2.3917(9) . ?
Hg S 2.9350(10) 2_666 ?
Hg S 2.4370(9) . ?
S Hg 2.9351(10) 2_666 ?
C22 H22 0.9400 . ?
C22 N3 1.322(7) . ?
C22 O1 1.212(7) . ?
N3 C23 1.437(13) . ?
N3 C24 1.490(14) . ?
N3 C23A 1.477(12) . ?
N3 C24A 1.425(12) . ?
C23 H23A 0.9700 . ?
C23 H23B 0.9700 . ?
C23 H23C 0.9700 . ?
C24 H24A 0.9700 . ?
C24 H24B 0.9700 . ?
C24 H24C 0.9700 . ?
C23A H23D 0.9700 . ?
C23A H23E 0.9700 . ?
C23A H23F 0.9700 . ?
C24A H24D 0.9700 . ?
C24A H24E 0.9700 . ?
C24A H24F 0.9700 . ?

loop_
_geom_torsion_atom_site_label_1
_geom_torsion_atom_site_label_2
_geom_torsion_atom_site_label_3
_geom_torsion_atom_site_label_4
_geom_torsion
_geom_torsion_site_symmetry_1
_geom_torsion_site_symmetry_2
_geom_torsion_site_symmetry_3
_geom_torsion_site_symmetry_4
_geom_torsion_publ_flag
C1 C2 C3 C4 1.6(6) . . . . ?
C1 C2 N1 C7 -177.4(4) . . . . ?
C1 C2 N1 Hg -12.3(4) . . . . ?
C2 C1 C6 C5 1.5(6) . . . . ?
C2 C1 S Hg -73.6(3) . . . 2_666 ?
C2 C1 S Hg 15.1(3) . . . . ?
C2 C3 C4 C5 0.6(6) . . . . ?
C3 C2 N1 C7 2.4(6) . . . . ?
C3 C2 N1 Hg 167.4(3) . . . . ?
C3 C4 C5 C6 -1.8(6) . . . . ?
C3 C4 C5 C8 176.7(4) . . . . ?
C4 C5 C6 C1 0.7(6) . . . . ?
C6 C1 C2 C3 -2.6(5) . . . . ?
C6 C1 C2 N1 177.2(3) . . . . ?
C6 C1 S Hg 105.6(3) . . . 2_666 ?
C6 C1 S Hg -165.7(3) . . . . ?
C8 C5 C6 C1 -177.8(4) . . . . ?
C9 C10 C11 C12 0.7(7) . . . . ?
C10 C9 C14 C13 1.4(7) . . . . ?
C10 C9 P C15 158.8(3) . . . . ?
C10 C9 P C21 -88.1(3) . . . . ?
C10 C9 P Hg 36.6(3) . . . . ?
C10 C11 C12 C13 0.0(8) . . . . ?
C11 C12 C13 C14 0.0(8) . . . . ?
C12 C13 C14 C9 -0.7(8) . . . . ?
C14 C9 C10 C11 -1.4(6) . . . . ?
C14 C9 P C15 -24.5(4) . . . . ?
C14 C9 P C21 88.5(3) . . . . ?
C14 C9 P Hg -146.8(3) . . . . ?
C15 C16 C17 C18 1.6(8) . . . . ?
C16 C15 C20 C19 0.3(8) . . . . ?
C16 C15 P C9 -67.6(4) . . . . ?
C16 C15 P C21 179.6(3) . . . . ?
C16 C15 P Hg 55.2(3) . . . . ?
C16 C17 C18 C19 -1.4(8) . . . . ?
C17 C18 C19 C20 0.6(9) . . . . ?
C18 C19 C20 C15 0.0(9) . . . . ?
C20 C15 C16 C17 -1.1(7) . . . . ?
C20 C15 P C9 111.5(4) . . . . ?
C20 C15 P C21 -1.3(4) . . . . ?
C20 C15 P Hg -125.8(4) . . . . ?
C21 C21 P C9 67.2(4) 2_676 . . . ?
C21 C21 P C15 -179.3(3) 2_676 . . . ?
C21 C21 P Hg -56.4(4) 2_676 . . . ?
N1 C2 C3 C4 -178.2(4) . . . . ?
P C9 C10 C11 175.2(3) . . . . ?
P C9 C14 C13 -175.2(4) . . . . ?
P C15 C16 C17 178.0(4) . . . . ?
P C15 C20 C19 -178.8(4) . . . . ?
S C1 C2 C3 176.6(3) . . . . ?
S C1 C2 N1 -3.6(5) . . . . ?
S C1 C6 C5 -177.7(3) . . . . ?
O1 C22 N3 C23 -161(3) . . . . ?
O1 C22 N3 C24 -15.9(16) . . . . ?
O1 C22 N3 C23A 177.5(10) . . . . ?
O1 C22 N3 C24A 12.6(13) . . . . ?
